data_4076502
loop_
_publ_author_name
'Brun, Sandra'
'Pla-Quintana, Anna'
'Roglans, Anna'
'P\"orschke, Klaus-Richard'
'Goddard, Richard'

_publ_section_title
;
 Nickel(0) Complexes of Polyunsaturated Azamacrocyclic Ligands
;
_journal_issue 5
_journal_name_full Organometallics
_journal_page_first 1983
_journal_paper_doi 10.1021/om201271y
_journal_volume 31
_journal_year 2012
_chemical_compound_source tetrahydrofuran
_chemical_formula_moiety 'C33 H37 N3 Ni O6 S3, 5(C4 H8 O)'
_chemical_formula_sum 'C53 H77 N3 Ni O11 S3'
_chemical_formula_weight 1087.07
_chemical_name_systematic
;
 (E,E)-1,6,11-tris(4-tolylsulfonyl)-1,6,11-triazacyclopentadeca-3,8-diene-
 13-ynenickel(0)-1,5-cyclooctadiene-nickel(0) penta-tetrahydrofuran solute
;
_space_group_IT_number 11
_symmetry_cell_setting monoclinic
_symmetry_Int_Tables_number 11
_symmetry_space_group_name_Hall '-P 2yb'
_symmetry_space_group_name_H-M 'P 1 21/m 1'
_atom_sites_solution_hydrogens geom
_atom_sites_solution_primary direct
_atom_sites_solution_secondary difmap
_audit_block_code CHS-CD-112-10
_audit_creation_date 2011-12-13
_cell_angle_alpha 90.00
_cell_angle_beta 112.408(11)
_cell_angle_gamma 90.00
_cell_formula_units_Z 2
_cell_length_a 11.5404(14)
_cell_length_b 17.8908(14)
_cell_length_c 13.864(3)
_cell_measurement_reflns_used 40133
_cell_measurement_temperature 100
_cell_measurement_theta_max 29.9999
_cell_measurement_theta_min 2.7786
_cell_volume 2646.3(7)
_computing_cell_refinement 'DENZO (Bruker AXS, 2006)'
_computing_data_collection 'DATCOL (Bruker AXS, 2006)'
_computing_data_reduction 'DENZO (Bruker AXS, 2006)'
_computing_molecular_graphics 'DIAMOND (Crystal Impact GbR, 2005)'
_computing_structure_refinement 'SHELXL-97 (Sheldrick, 2008)'
_computing_structure_solution 'SHELXS-97 (Sheldrick, 2008)'
_diffrn_ambient_temperature 100
_diffrn_detector_area_resol_mean 18.02
_diffrn_measured_fraction_theta_full 0.998
_diffrn_measured_fraction_theta_max 0.998
_diffrn_measurement_device_type 'Bruker AXS Enraf-Nonius KappaCCD'
_diffrn_measurement_method 'CCD \f- and \w-scans'
_diffrn_radiation_monochromator graphite
_diffrn_radiation_source '0.2 x 2mm^2^ focus rotating anode'
_diffrn_radiation_type MoK\a
_diffrn_radiation_wavelength 0.71073
_diffrn_reflns_av_R_equivalents 0.0802
_diffrn_reflns_av_sigmaI/netI 0.0775
_diffrn_reflns_limit_h_max 16
_diffrn_reflns_limit_h_min -16
_diffrn_reflns_limit_k_max 25
_diffrn_reflns_limit_k_min -25
_diffrn_reflns_limit_l_max 16
_diffrn_reflns_limit_l_min -19
_diffrn_reflns_number 37802
_diffrn_reflns_theta_full 29.98
_diffrn_reflns_theta_max 29.98
_diffrn_reflns_theta_min 2.78
_exptl_absorpt_coefficient_mu 0.547
_exptl_absorpt_correction_T_max 0.92393
_exptl_absorpt_correction_T_min 0.88050
_exptl_absorpt_correction_type gaussian
_exptl_absorpt_process_details 'SADABS (Bruker AXS, 2008)'
_exptl_crystal_colour colourless
_exptl_crystal_density_diffrn 1.364
_exptl_crystal_description prism
_exptl_crystal_F_000 1160
_exptl_crystal_size_max 0.13
_exptl_crystal_size_mid 0.12
_exptl_crystal_size_min 0.08
_refine_diff_density_max 0.912
_refine_diff_density_min -0.829
_refine_diff_density_rms 0.103
_refine_ls_extinction_method none
_refine_ls_goodness_of_fit_ref 1.054
_refine_ls_hydrogen_treatment constr
_refine_ls_matrix_type full
_refine_ls_number_parameters 394
_refine_ls_number_reflns 7920
_refine_ls_number_restraints 0
_refine_ls_restrained_S_all 1.054
_refine_ls_R_factor_all 0.1228
_refine_ls_R_factor_gt 0.0730
_refine_ls_shift/su_max 0.001
_refine_ls_shift/su_mean 0.000
_refine_ls_structure_factor_coef Fsqd
_refine_ls_weighting_details 'calc w=1/[\s^2^(Fo^2^)+(0.0576P)^2^+6.8832P] where P=(Fo^2^+2Fc^2^)/3'
_refine_ls_weighting_scheme calc
_refine_ls_wR_factor_gt 0.1567
_refine_ls_wR_factor_ref 0.1810
_reflns_number_gt 5283
_reflns_number_total 7920
_reflns_threshold_expression >2sigma(I)
_cod_data_source_file om201271y_si_001.cif
_cod_data_source_block 4
_cod_original_cell_volume 2646.3(6)
_cod_original_sg_symbol_Hall '-p 2yb'
_cod_original_sg_symbol_H-M 'p 21/m'
_cod_database_code 4076502

loop_
_symmetry_equiv_pos_as_xyz
'x, y, z'
'-x, y+1/2, -z'
'-x, -y, -z'
'x, -y-1/2, z'

loop_
_atom_site_label
_atom_site_type_symbol
_atom_site_fract_x
_atom_site_fract_y
_atom_site_fract_z
_atom_site_U_iso_or_equiv
_atom_site_adp_type
_atom_site_occupancy
_atom_site_symmetry_multiplicity
_atom_site_calc_flag
_atom_site_refinement_flags
_atom_site_disorder_assembly
_atom_site_disorder_group
C1 C 0.7691(3) 0.28496(19) 0.9307(3) 0.0231(7) Uani 1 1 d . . .
C2 C 0.7005(3) 0.3547(2) 0.9312(3) 0.0307(8) Uani 1 1 d . . .
H2A H 0.6186 0.3541 0.8717 0.037 Uiso 1 1 calc R . .
H2B H 0.6843 0.3571 0.9963 0.037 Uiso 1 1 calc R . .
C3 C 0.8404(3) 0.41358(17) 0.8545(3) 0.0213(7) Uani 1 1 d . . .
H3A H 0.8708 0.4631 0.8425 0.026 Uiso 1 1 calc R . .
H3B H 0.7840 0.3934 0.7862 0.026 Uiso 1 1 calc R . .
C4 C 0.9495(3) 0.36183(16) 0.9032(3) 0.0189(6) Uani 1 1 d . . .
H4 H 1.0082 0.3789 0.9735 0.023 Uiso 1 1 calc R . .
C5 C 1.0092(3) 0.32474(16) 0.8479(3) 0.0185(6) Uani 1 1 d . . .
H5 H 0.9720 0.3345 0.7710 0.022 Uiso 1 1 calc R . .
C6 C 1.1502(3) 0.31828(16) 0.8921(3) 0.0196(6) Uani 1 1 d . . .
H6A H 1.1866 0.3625 0.8712 0.024 Uiso 1 1 calc R . .
H6B H 1.1814 0.3174 0.9693 0.024 Uiso 1 1 calc R . .
C7 C 1.4354(4) 0.2500 0.9949(4) 0.0198(9) Uani 1 2 d S . .
C8 C 1.4729(3) 0.31763(18) 1.0473(3) 0.0251(7) Uani 1 1 d . . .
H8 H 1.4469 0.3637 1.0114 0.030 Uiso 1 1 calc R . .
C9 C 1.5486(3) 0.3169(2) 1.1528(3) 0.0312(8) Uani 1 1 d . . .
H9 H 1.5748 0.3630 1.1885 0.037 Uiso 1 1 calc R . .
C10 C 1.5870(5) 0.2500 1.2073(4) 0.0313(11) Uani 1 2 d S . .
C11 C 1.6702(6) 0.2500 1.3219(5) 0.0514(17) Uani 1 2 d S . .
H11A H 1.7554 0.2644 1.3304 0.077 Uiso 0.50 1 calc PR . .
H11B H 1.6715 0.1998 1.3507 0.077 Uiso 0.50 1 calc PR . .
H11C H 1.6376 0.2857 1.3589 0.077 Uiso 0.50 1 calc PR . .
C12 C 0.5755(3) 0.50737(18) 0.8009(3) 0.0284(8) Uani 1 1 d . A .
C13 C 0.5926(3) 0.5381(2) 0.7155(3) 0.0331(9) Uani 1 1 d . . .
H13 H 0.6725 0.5569 0.7227 0.040 Uiso 1 1 calc R . .
C14 C 0.4940(4) 0.5413(2) 0.6202(4) 0.0393(10) Uani 1 1 d . A .
H14 H 0.5057 0.5635 0.5623 0.047 Uiso 1 1 calc R . .
C15 C 0.3779(4) 0.5123(3) 0.6083(4) 0.0559(14) Uani 1 1 d . . .
C16 C 0.3624(4) 0.4809(3) 0.6943(5) 0.0632(16) Uani 1 1 d . A .
H16 H 0.2832 0.4608 0.6864 0.076 Uiso 1 1 calc R . .
C17 C 0.4592(4) 0.4784(2) 0.7908(4) 0.0443(11) Uani 1 1 d . . .
H17 H 0.4470 0.4573 0.8491 0.053 Uiso 1 1 calc R A .
C18A C 0.2622(8) 0.5265(5) 0.5160(7) 0.039(2) Uiso 0.50 1 d P A 1
H18A H 0.2443 0.5803 0.5101 0.058 Uiso 0.50 1 calc PR A 1
H18B H 0.1921 0.4997 0.5235 0.058 Uiso 0.50 1 calc PR A 1
H18C H 0.2735 0.5091 0.4531 0.058 Uiso 0.50 1 calc PR A 1
C18B C 0.2776(10) 0.5031(6) 0.4895(8) 0.049(2) Uiso 0.50 1 d P A 2
H18D H 0.2907 0.5428 0.4460 0.074 Uiso 0.50 1 calc PR A 2
H18E H 0.1924 0.5066 0.4883 0.074 Uiso 0.50 1 calc PR A 2
H18F H 0.2892 0.4543 0.4622 0.074 Uiso 0.50 1 calc PR A 2
C19 C 1.0565(8) 0.3588(8) 0.5902(8) 0.063(3) Uani 0.50 1 d P . .
C20 C 1.1498(9) 0.3166(8) 0.5528(8) 0.062(3) Uani 0.50 1 d P . .
C21 C 1.1082(10) 0.2500 0.5409(9) 0.101(4) Uani 1 2 d S . .
C22 C 0.9862(8) 0.2500 0.5606(7) 0.089(4) Uani 1 2 d S . .
C23 C 0.6828(6) 0.2500 0.6150(5) 0.057(2) Uani 1 2 d S . .
C24 C 0.5767(11) 0.1964(6) 0.6025(8) 0.046(3) Uani 0.50 1 d P . .
C25 C 0.5021(6) 0.2500 0.6524(5) 0.0496(17) Uani 1 2 d S . .
C26 C 0.5083(10) 0.3187(5) 0.6199(8) 0.045(2) Uani 0.50 1 d P . .
C27 C 1.2655(9) 0.2742(8) 1.3615(7) 0.068(6) Uani 0.50 1 d P . .
C28 C 1.3531(7) 0.2500 1.3103(5) 0.0521(17) Uani 1 2 d S . .
C29 C 1.2658(6) 0.2500 1.1929(5) 0.0436(15) Uani 1 2 d S . .
C30 C 1.1457(9) 0.2897(7) 1.1934(7) 0.063(3) Uani 0.50 1 d P . .
C31A C 1.0407(16) 0.5222(10) 0.6986(15) 0.052(4) Uiso 0.33 1 d P . .
C32A C 1.1283(15) 0.5894(9) 0.7465(14) 0.050(3) Uiso 0.33 1 d P . .
C33A C 1.0787(12) 0.6494(7) 0.7686(10) 0.040(3) Uiso 0.33 1 d P . .
C34A C 0.9968(14) 0.5976(8) 0.8059(12) 0.050(3) Uiso 0.33 1 d P . .
C31B C 1.1401(12) 0.6140(7) 0.8035(10) 0.035(3) Uiso 0.33 1 d P . .
C32B C 1.0594(13) 0.5475(8) 0.8171(12) 0.043(3) Uiso 0.33 1 d P . .
C33B C 0.9742(16) 0.5262(9) 0.7157(12) 0.043(3) Uiso 0.33 1 d P . .
C34B C 1.0343(10) 0.5510(7) 0.6466(9) 0.020(2) Uiso 0.33 1 d P . .
C31C C 1.0453(15) 0.4742(10) 0.7049(13) 0.057(4) Uiso 0.33 1 d P . .
C32C C 1.0386(19) 0.5264(11) 0.7673(18) 0.061(4) Uiso 0.33 1 d P . .
C33C C 1.110(3) 0.592(2) 0.663(3) 0.117(13) Uiso 0.33 1 d P . .
C34C C 1.061(2) 0.5725(13) 0.6362(17) 0.058(5) Uiso 0.33 1 d P . .
N1 N 0.7713(3) 0.42150(15) 0.9239(2) 0.0236(6) Uani 1 1 d . A .
N2 N 1.1913(3) 0.2500 0.8549(3) 0.0180(7) Uani 1 2 d S . .
Ni1 Ni 0.90910(5) 0.2500 0.89807(5) 0.01580(14) Uani 1 2 d S . .
O1 O 0.6533(3) 0.49816(15) 1.0030(2) 0.0384(7) Uani 1 1 d . A .
O2 O 0.7897(2) 0.55912(14) 0.9241(2) 0.0341(6) Uani 1 1 d . A .
O3 O 1.3545(2) 0.31959(13) 0.8172(2) 0.0261(5) Uani 1 1 d . . .
O4 O 0.9476(6) 0.3107(5) 0.5636(6) 0.067(2) Uani 0.50 1 d P . .
O5 O 0.6274(8) 0.3270(5) 0.6105(7) 0.071(3) Uani 0.50 1 d P . .
O6A O 1.1449(13) 0.2500 1.2996(11) 0.063(3) Uiso 0.40 2 d SP . .
O6B O 1.1679(13) 0.3052(8) 1.3054(11) 0.069(4) Uiso 0.30 1 d P . .
O7A O 0.9346(10) 0.5537(6) 0.7251(8) 0.050(2) Uiso 0.33 1 d P . .
O7B O 1.1059(11) 0.6189(7) 0.6952(10) 0.053(3) Uiso 0.33 1 d P . .
O7C O 1.0518(12) 0.5094(7) 0.6149(10) 0.068(3) Uiso 0.33 1 d P . .
S1 S 0.70208(8) 0.50177(5) 0.92183(8) 0.0286(2) Uani 1 1 d . . .
S2 S 1.33669(10) 0.2500 0.86157(10) 0.0199(2) Uani 1 2 d S . .

loop_
_atom_site_aniso_label
_atom_site_aniso_U_11
_atom_site_aniso_U_22
_atom_site_aniso_U_33
_atom_site_aniso_U_23
_atom_site_aniso_U_13
_atom_site_aniso_U_12
C1 0.0191(15) 0.0283(16) 0.0281(18) -0.0024(14) 0.0161(13) -0.0004(13)
C2 0.0266(17) 0.0244(17) 0.049(2) -0.0016(16) 0.0230(17) 0.0022(14)
C3 0.0210(15) 0.0168(14) 0.0289(18) -0.0024(12) 0.0124(13) 0.0015(12)
C4 0.0153(13) 0.0133(13) 0.0296(17) -0.0034(12) 0.0103(13) -0.0017(11)
C5 0.0191(14) 0.0119(13) 0.0280(17) 0.0012(12) 0.0129(13) 0.0007(11)
C6 0.0193(15) 0.0123(13) 0.0304(18) -0.0024(12) 0.0132(13) -0.0008(11)
C7 0.016(2) 0.017(2) 0.031(3) 0.000 0.0146(19) 0.000
C8 0.0193(15) 0.0197(15) 0.040(2) -0.0013(14) 0.0156(15) 0.0041(12)
C9 0.0227(17) 0.0286(18) 0.042(2) -0.0084(16) 0.0120(16) 0.0010(14)
C10 0.020(2) 0.037(3) 0.037(3) 0.000 0.010(2) 0.000
C11 0.034(3) 0.069(5) 0.041(4) 0.000 0.003(3) 0.000
C12 0.0191(16) 0.0142(14) 0.049(2) -0.0028(14) 0.0095(16) 0.0023(12)
C13 0.0195(16) 0.0244(17) 0.056(3) -0.0076(17) 0.0149(17) -0.0012(14)
C14 0.0288(19) 0.0284(19) 0.055(3) 0.0062(18) 0.0101(19) -0.0002(16)
C15 0.029(2) 0.048(3) 0.071(3) 0.024(2) -0.004(2) -0.0073(19)
C16 0.022(2) 0.058(3) 0.090(4) 0.030(3) 0.000(2) -0.014(2)
C17 0.0248(19) 0.032(2) 0.070(3) 0.016(2) 0.011(2) 0.0003(16)
C19 0.027(4) 0.125(10) 0.042(5) -0.004(6) 0.018(4) -0.006(5)
C20 0.030(5) 0.107(10) 0.053(6) -0.032(6) 0.020(4) -0.020(5)
C21 0.060(6) 0.173(13) 0.090(8) 0.000 0.051(6) 0.000
C22 0.041(5) 0.180(13) 0.055(5) 0.000 0.027(4) 0.000
C23 0.038(4) 0.099(6) 0.038(4) 0.000 0.020(3) 0.000
C24 0.037(6) 0.043(5) 0.042(5) -0.012(4) -0.003(5) 0.018(5)
C25 0.037(3) 0.079(5) 0.039(4) 0.000 0.022(3) 0.000
C26 0.037(5) 0.048(6) 0.052(6) 0.006(4) 0.018(5) 0.015(4)
C27 0.040(4) 0.137(18) 0.026(4) -0.001(5) 0.012(3) 0.019(6)
C28 0.051(4) 0.072(5) 0.033(3) 0.000 0.015(3) 0.000
C29 0.038(3) 0.059(4) 0.031(3) 0.000 0.010(3) 0.000
C30 0.051(6) 0.118(9) 0.021(4) 0.014(5) 0.016(4) 0.019(6)
N1 0.0206(13) 0.0200(13) 0.0338(16) -0.0050(12) 0.0143(12) 0.0036(11)
N2 0.0175(17) 0.0134(16) 0.028(2) 0.000 0.0140(16) 0.000
Ni1 0.0148(3) 0.0145(3) 0.0207(3) 0.000 0.0097(2) 0.000
O1 0.0360(15) 0.0351(14) 0.0528(18) -0.0170(13) 0.0269(14) 0.0040(12)
O2 0.0233(12) 0.0235(12) 0.0559(18) -0.0165(12) 0.0156(12) -0.0046(10)
O3 0.0268(12) 0.0221(11) 0.0369(14) 0.0044(10) 0.0208(11) -0.0021(10)
O4 0.028(3) 0.114(7) 0.066(5) -0.009(5) 0.024(3) -0.003(4)
O5 0.038(4) 0.078(6) 0.077(6) 0.040(5) 0.001(4) -0.024(4)
S1 0.0216(4) 0.0206(4) 0.0457(6) -0.0137(4) 0.0152(4) 0.0015(3)
S2 0.0192(5) 0.0167(5) 0.0307(6) 0.000 0.0174(5) 0.000

loop_
_atom_type_symbol
_atom_type_description
_atom_type_scat_dispersion_real
_atom_type_scat_dispersion_imag
_atom_type_scat_source
C C 0.0033 0.0016 'International Tables Vol C Tables 4.2.6.8 and 6.1.1.4'
H H 0.0000 0.0000 'International Tables Vol C Tables 4.2.6.8 and 6.1.1.4'
N N 0.0061 0.0033 'International Tables Vol C Tables 4.2.6.8 and 6.1.1.4'
Ni Ni 0.3393 1.1124 'International Tables Vol C Tables 4.2.6.8 and 6.1.1.4'
O O 0.0106 0.0060 'International Tables Vol C Tables 4.2.6.8 and 6.1.1.4'
S S 0.1246 0.1234 'International Tables Vol C Tables 4.2.6.8 and 6.1.1.4'

loop_
_exptl_crystal_face_index_h
_exptl_crystal_face_index_k
_exptl_crystal_face_index_l
_exptl_crystal_face_perp_dist
0.00 -1.00 0.00 0.0620
0.00 1.00 0.00 0.0600
-2.00 1.00 0.00 0.0700
2.00 1.00 0.00 0.0550
-1.00 0.00 3.00 0.0400
1.00 0.00 -3.00 0.0400
-1.00 -3.00 0.00 0.0700
-1.00 2.00 0.00 0.0600

loop_
_geom_angle_atom_site_label_1
_geom_angle_atom_site_label_2
_geom_angle_atom_site_label_3
_geom_angle
_geom_angle_site_symmetry_1
_geom_angle_site_symmetry_3
_geom_angle_publ_flag
C1 C1 C2 147.49(19) 4_565 . y
C1 C1 Ni1 71.19(10) 4_565 . y
C2 C1 Ni1 140.2(3) . . y
N1 C2 C1 111.8(3) . . y
N1 C2 H2A 109.3 . . y
C1 C2 H2A 109.3 . . y
N1 C2 H2B 109.3 . . y
C1 C2 H2B 109.3 . . y
H2A C2 H2B 107.9 . . y
N1 C3 C4 109.6(3) . . y
N1 C3 H3A 109.7 . . y
C4 C3 H3A 109.7 . . y
N1 C3 H3B 109.7 . . y
C4 C3 H3B 109.7 . . y
H3A C3 H3B 108.2 . . y
C5 C4 C3 123.9(3) . . y
C5 C4 Ni1 70.53(17) . . y
C3 C4 Ni1 116.5(2) . . y
C5 C4 H4 113.1 . . y
C3 C4 H4 113.1 . . y
Ni1 C4 H4 113.1 . . y
C4 C5 C6 120.0(3) . . y
C4 C5 Ni1 70.14(18) . . y
C6 C5 Ni1 118.1(2) . . y
C4 C5 H5 113.9 . . y
C6 C5 H5 113.9 . . y
Ni1 C5 H5 113.9 . . y
N2 C6 C5 111.2(3) . . y
N2 C6 H6A 109.4 . . y
C5 C6 H6A 109.4 . . y
N2 C6 H6B 109.4 . . y
C5 C6 H6B 109.4 . . y
H6A C6 H6B 108.0 . . y
C8 C7 C8 120.6(5) 4_565 . y
C8 C7 S2 119.7(2) 4_565 . y
C8 C7 S2 119.7(2) . . y
C9 C8 C7 119.2(3) . . y
C9 C8 H8 120.4 . . y
C7 C8 H8 120.4 . . y
C8 C9 C10 121.4(4) . . y
C8 C9 H9 119.3 . . y
C10 C9 H9 119.3 . . y
C9 C10 C9 118.2(5) 4_565 . y
C9 C10 C11 120.9(2) 4_565 . y
C9 C10 C11 120.9(3) . . y
C10 C11 H11A 109.5 . . y
C10 C11 H11B 109.5 . . y
H11A C11 H11B 109.5 . . y
C10 C11 H11C 109.5 . . y
H11A C11 H11C 109.5 . . y
H11B C11 H11C 109.5 . . y
C13 C12 C17 120.4(4) . . y
C13 C12 S1 120.0(3) . . y
C17 C12 S1 119.5(3) . . y
C14 C13 C12 120.1(4) . . y
C14 C13 H13 120.0 . . y
C12 C13 H13 120.0 . . y
C13 C14 C15 120.4(4) . . y
C13 C14 H14 119.8 . . y
C15 C14 H14 119.8 . . y
C14 C15 C16 118.9(4) . . y
C14 C15 C18A 123.5(5) . . y
C16 C15 C18A 116.3(5) . . y
C14 C15 C18B 116.2(6) . . y
C16 C15 C18B 123.7(5) . . y
C17 C16 C15 121.6(4) . . y
C17 C16 H16 119.2 . . y
C15 C16 H16 119.2 . . y
C16 C17 C12 118.5(4) . . y
C16 C17 H17 120.7 . . y
C12 C17 H17 120.7 . . y
C15 C18A H18A 109.5 . . y
C15 C18A H18B 109.5 . . y
C15 C18A H18C 109.5 . . y
C15 C18B H18D 109.5 . . y
C15 C18B H18E 109.5 . . y
H18D C18B H18E 109.5 . . y
C15 C18B H18F 109.5 . . y
H18D C18B H18F 109.5 . . y
H18E C18B H18F 109.5 . . y
O4 C19 C20 105.7(10) . . y
C21 C20 C19 102.9(9) . . y
C20 C21 C20 139.1(14) 4_565 . y
C20 C21 C22 107.7(6) 4_565 . y
C20 C21 C22 107.7(6) . . y
O4 C22 O4 133.9(11) . 4_565 y
O4 C22 C21 113.0(6) . . y
O4 C22 C21 113.0(6) 4_565 . y
O5 C23 O5 131.6(8) 4_565 . y
O5 C23 C24 105.2(7) 4_565 4_565 y
O5 C23 C24 105.2(7) . . y
C24 C23 C24 78.7(9) 4_565 . y
O5 C24 C26 121(2) 4_565 4_565 y
O5 C24 C23 76.6(15) 4_565 . y
C26 C24 C23 150.1(12) 4_565 . y
O5 C24 C25 147.9(16) 4_565 . y
C26 C24 C25 55.1(8) 4_565 . y
C23 C24 C25 96.6(6) . . y
O5 C24 C24 127.2(15) 4_565 4_565 y
C26 C24 C24 106.5(9) 4_565 4_565 y
C23 C24 C24 50.6(4) . 4_565 y
C25 C24 C24 53.4(5) . 4_565 y
C26 C25 C26 137.2(10) . 4_565 y
C26 C25 C24 107.5(8) . . y
C26 C25 C24 107.5(8) 4_565 4_565 y
C24 C25 C24 73.1(10) . 4_565 y
C24 C26 C25 88.9(10) 4_565 . y
C25 C26 O5 107.8(8) . . y
C27 C27 O6B 116.8(9) 4_565 . y
C27 C27 O6A 71.9(6) 4_565 . y
O6B C27 O6A 45.0(7) . . y
C27 C27 C28 73.3(5) 4_565 . y
O6B C27 C28 116.7(10) . . y
O6A C27 C28 108.2(9) . . y
O6B C27 O6B 79.1(12) . 4_565 y
C28 C27 O6B 89.5(8) . 4_565 y
C27 C28 C29 102.1(6) 4_565 . y
C27 C28 C29 102.1(6) . . y
C28 C29 C30 102.6(5) . . y
C28 C29 C30 102.6(5) . 4_565 y
C30 C29 C30 54.2(10) . 4_565 y
C30 C30 O6B 100.6(7) 4_565 . y
C30 C30 C29 62.9(5) 4_565 . y
O6B C30 C29 106.7(8) . . y
C30 C30 O6A 64.3(5) 4_565 . y
C29 C30 O6A 96.6(7) . . y
O7C C31A O7A 132.8(15) . . y
O7C C31A C32A 105.2(16) . . y
O7A C31A C32A 93.7(12) . . y
O7B C32A C33A 70.3(16) . . y
O7B C32A C31A 100.6(19) . . y
C33A C32A C31A 117.7(14) . . y
O7B C32A C34A 105.4(17) . . y
C33A C32A C34A 51.0(9) . . y
C31A C32A C34A 76.0(10) . . y
O7B C33A C34A 111.8(12) . . y
C32A C33A C34A 88.0(12) . . y
O7A C34A C33A 106.0(12) . . y
O7A C34A C32A 82.0(10) . . y
C3 N1 C2 114.8(3) . . y
C3 N1 S1 117.1(2) . . y
C2 N1 S1 115.6(2) . . y
C6 N2 C6 112.1(3) 4_565 . y
C6 N2 S2 115.96(19) 4_565 . y
C6 N2 S2 115.96(19) . . y
C1 Ni1 C1 37.6(2) . 4_565 y
C1 Ni1 C4 120.35(13) . 4_565 y
C1 Ni1 C4 82.86(13) 4_565 4_565 y
C1 Ni1 C4 82.86(13) . . y
C1 Ni1 C4 120.35(13) 4_565 . y
C4 Ni1 C4 154.99(17) 4_565 . y
C1 Ni1 C5 156.17(13) . 4_565 y
C1 Ni1 C5 119.67(13) 4_565 4_565 y
C4 Ni1 C5 39.32(12) 4_565 4_565 y
C4 Ni1 C5 119.83(12) . 4_565 y
C1 Ni1 C5 119.67(13) . . y
C1 Ni1 C5 156.17(13) 4_565 . y
C4 Ni1 C5 119.83(12) 4_565 . y
C4 Ni1 C5 39.33(12) . . y
C5 Ni1 C5 81.22(17) 4_565 . y
C22 O4 C19 104.7(8) . . y
C24 O5 C23 76.9(15) 4_565 . y
C26 O5 C23 107.9(7) . . y
O6B O6A O6B 152(2) 4_565 . y
O6B O6A C27 94.8(15) 4_565 . y
O6B O6A C27 58.8(12) . . y
O6B O6A C27 58.8(12) 4_565 4_565 y
O6B O6A C27 94.8(15) . 4_565 y
O6B O6A C30 113.7(15) 4_565 . y
O6B O6A C30 63.9(11) . . y
C27 O6A C30 94.1(9) . . y
C27 O6A C30 110.0(10) 4_565 . y
O6B O6A C30 63.9(11) 4_565 4_565 y
O6B O6A C30 113.7(15) . 4_565 y
C27 O6A C30 110.0(10) . 4_565 y
C27 O6A C30 94.1(9) 4_565 4_565 y
C30 O6A C30 51.4(10) . 4_565 y
O6A O6B C27 76.2(14) . . y
O6A O6B C30 78.6(13) . . y
C27 O6B C30 109.0(11) . . y
O6A O6B C27 50.8(11) . 4_565 y
C30 O6B C27 97.7(9) . 4_565 y
C34A O7A C31A 101.3(11) . . y
O2 S1 O1 119.92(17) . . y
O2 S1 N1 106.97(15) . . y
O1 S1 N1 106.30(16) . . y
O2 S1 C12 107.64(18) . . y
O1 S1 C12 108.53(18) . . y
N1 S1 C12 106.81(16) . . y
O3 S2 O3 120.0(2) . 4_565 y
O3 S2 N2 106.58(12) . . y
O3 S2 N2 106.58(12) 4_565 . y
O3 S2 C7 107.91(13) . . y
O3 S2 C7 107.91(13) 4_565 . y
N2 S2 C7 107.2(2) . . y

loop_
_geom_bond_atom_site_label_1
_geom_bond_atom_site_label_2
_geom_bond_distance
_geom_bond_site_symmetry_2
_geom_bond_publ_flag
C1 C1 1.251(7) 4_565 y
C1 C2 1.479(5) . y
C1 Ni1 1.940(3) . y
C2 N1 1.474(4) . y
C2 H2A 0.9900 . y
C2 H2B 0.9900 . y
C3 N1 1.472(4) . y
C3 C4 1.500(4) . y
C3 H3A 0.9900 . y
C3 H3B 0.9900 . y
C4 C5 1.381(4) . y
C4 Ni1 2.049(3) . y
C4 H4 1.0000 . y
C5 C6 1.509(4) . y
C5 Ni1 2.054(3) . y
C5 H5 1.0000 . y
C6 N2 1.472(4) . y
C6 H6A 0.9900 . y
C6 H6B 0.9900 . y
C7 C8 1.393(4) 4_565 y
C7 C8 1.393(4) . y
C7 S2 1.763(5) . y
C8 C9 1.388(5) . y
C8 H8 0.9500 . y
C9 C10 1.395(5) . y
C9 H9 0.9500 . y
C10 C9 1.395(5) 4_565 y
C10 C11 1.510(8) . y
C11 H11A 0.9800 . y
C11 H11B 0.9800 . y
C11 H11C 0.9800 . y
C12 C13 1.386(6) . y
C12 C17 1.395(5) . y
C12 S1 1.758(4) . y
C13 C14 1.377(6) . y
C13 H13 0.9500 . y
C14 C15 1.387(6) . y
C14 H14 0.9500 . y
C15 C16 1.389(7) . y
C15 C18A 1.477(10) . y
C15 C18B 1.621(11) . y
C16 C17 1.378(7) . y
C16 H16 0.9500 . y
C17 H17 0.9500 . y
C18A H18A 0.9800 . y
C18A H18B 0.9800 . y
C18A H18C 0.9800 . y
C18B H18D 0.9800 . y
C18B H18E 0.9800 . y
C18B H18F 0.9800 . y
C19 O4 1.449(13) . y
C19 C20 1.557(14) . y
C20 C21 1.272(12) . y
C21 C20 1.272(12) 4_565 y
C21 C22 1.533(12) . y
C22 O4 1.181(9) . y
C22 O4 1.181(9) 4_565 y
C23 O5 1.511(10) 4_565 y
C23 O5 1.511(10) . y
C23 C24 1.513(14) 4_565 y
C23 C24 1.513(14) . y
C24 O5 0.693(9) 4_565 y
C24 C26 0.949(14) 4_565 y
C24 C25 1.611(12) . y
C25 C26 1.321(10) . y
C25 C26 1.321(10) 4_565 y
C25 C24 1.611(13) 4_565 y
C26 C24 0.949(14) 4_565 y
C26 O5 1.437(12) . y
C27 C27 0.87(3) 4_565 y
C27 O6B 1.230(16) . y
C27 O6A 1.396(16) . y
C27 C28 1.504(11) . y
C27 O6B 1.795(18) 4_565 y
C28 C27 1.504(11) 4_565 y
C28 C29 1.554(9) . y
C29 C30 1.560(11) . y
C29 C30 1.560(11) 4_565 y
C30 C30 1.42(3) 4_565 y
C30 O6B 1.501(16) . y
C30 O6A 1.639(15) . y
C31A C31C 0.86(2) . y
C31A C34B 0.867(18) . y
C31A C33B 0.89(2) . y
C31A C32C 0.96(2) . y
C31A O7C 1.24(2) . y
C31A C34C 1.33(3) . y
C31A O7A 1.51(2) . y
C31A C32A 1.55(2) . y
C31A C32B 1.64(2) . y
C31A C33C 1.65(4) . y
C31A O7B 1.89(2) . y
C32A O7B 0.843(17) . y
C32A C31B 0.869(17) . y
C32A C33C 1.10(4) . y
C32A C33A 1.31(2) . y
C32A C34C 1.46(3) . y
C32A C34B 1.56(2) . y
C32A C32C 1.63(2) . y
C32A C32B 1.66(2) . y
C33A C31B 0.937(16) . y
C33A O7B 1.295(17) . y
C33A C34A 1.547(19) . y
C34A C32B 1.124(19) . y
C34A O7A 1.332(17) . y
C34A C32C 1.53(2) . y
C34A C31B 1.693(19) . y
C31B O7B 1.403(18) . y
C31B C32B 1.565(19) . y
C32B C32C 0.74(2) . y
C32B C33B 1.43(2) . y
C32B O7A 1.522(18) . y
C33B O7A 0.716(16) . y
C33B C32C 0.81(2) . y
C33B C31C 1.29(2) . y
C33B C34B 1.45(2) . y
C34B C34C 0.55(2) . y
C34B O7C 0.925(15) . y
C34B C33C 1.09(4) . y
C34B O7B 1.478(17) . y
C34B C31C 1.58(2) . y
C34B O7A 1.862(16) . y
C31C C32C 1.29(3) . y
C31C O7C 1.42(2) . y
C32C O7A 1.22(2) . y
C33C C34C 0.64(4) . y
C33C O7B 0.67(4) . y
C33C O7C 1.65(4) . y
C34C O7B 1.14(3) . y
C34C O7C 1.16(2) . y
N1 S1 1.638(3) . y
N2 C6 1.472(4) 4_565 y
N2 S2 1.646(4) . y
Ni1 C1 1.940(3) 4_565 y
Ni1 C4 2.049(3) 4_565 y
Ni1 C5 2.054(3) 4_565 y
O1 S1 1.439(3) . y
O2 S1 1.433(3) . y
O3 S2 1.437(2) . y
O5 C24 0.693(9) 4_565 y
O6A O6B 1.018(14) 4_565 y
O6A O6B 1.018(14) . y
O6A C27 1.396(16) 4_565 y
O6A C30 1.639(15) 4_565 y
O6B C27 1.795(18) 4_565 y
S2 O3 1.437(2) 4_565 y
